data_4078523
loop_
_publ_author_name
'Okazaki, Masaaki'
'Suto, Kosei'
'Kudo, Naotsugu'
'Takano, Masato'
'Ozawa, Fumiyuki'

_publ_section_title
;
 Synthesis and Structure of Cubane-Type Tetrairon Clusters Possessing
 \m3-Isonitrile Ligands. Reductive Coupling of Two Isonitriles on
 Redox-Responsive Tetrairon Reaction Sites
;
_journal_issue 11
_journal_name_full Organometallics
_journal_page_first 4110
_journal_paper_doi 10.1021/om3002944
_journal_volume 31
_journal_year 2012
_chemical_absolute_configuration unk
_chemical_formula_sum 'C40 H40 F12 Fe4 N2 P2'
_chemical_formula_weight 1062.08
_chemical_properties_physical air-sensitive
_space_group_IT_number 19
_symmetry_cell_setting orthorhombic
_symmetry_Int_Tables_number 19
_symmetry_space_group_name_Hall 'P 2ac 2ab'
_symmetry_space_group_name_H-M 'P 21 21 21'
_atom_sites_solution_hydrogens geom
_atom_sites_solution_primary direct
_atom_sites_solution_secondary difmap
_audit_creation_method SHELXL-97
_cell_angle_alpha 90.00
_cell_angle_beta 90.00
_cell_angle_gamma 90.00
_cell_formula_units_Z 4
_cell_length_a 11.6407(2)
_cell_length_b 14.0195(3)
_cell_length_c 24.0667(4)
_cell_measurement_reflns_used 37817
_cell_measurement_temperature 173(2)
_cell_measurement_theta_max 54.95
_cell_measurement_theta_min 6.05
_cell_volume 3927.61(13)
_computing_cell_refinement PROCESS-AUTO
_computing_data_collection PROCESS-AUTO
_computing_structure_refinement 'SHELXL-97 (Sheldrick, 1997)'
_computing_structure_solution 'SHELXS-97 (Sheldrick, 1990)'
_diffrn_ambient_temperature 173(2)
_diffrn_detector_area_resol_mean 10.0
_diffrn_measured_fraction_theta_full 0.997
_diffrn_measured_fraction_theta_max 0.997
_diffrn_measurement_device_type 'Rigaku R-AXISIP'
_diffrn_measurement_method \w
_diffrn_radiation_monochromator graphite
_diffrn_radiation_probe x-ray
_diffrn_radiation_type MoK\a
_diffrn_radiation_wavelength 0.71075
_diffrn_reflns_av_R_equivalents 0.0224
_diffrn_reflns_av_sigmaI/netI 0.0202
_diffrn_reflns_limit_h_max 15
_diffrn_reflns_limit_h_min -15
_diffrn_reflns_limit_k_max 18
_diffrn_reflns_limit_k_min -18
_diffrn_reflns_limit_l_max 31
_diffrn_reflns_limit_l_min -30
_diffrn_reflns_number 39328
_diffrn_reflns_theta_full 27.47
_diffrn_reflns_theta_max 27.47
_diffrn_reflns_theta_min 3.03
_diffrn_source 'fine-focus sealed tube'
_exptl_absorpt_coefficient_mu 1.622
_exptl_absorpt_correction_T_max 0.8812
_exptl_absorpt_correction_T_min 0.7374
_exptl_absorpt_correction_type multi-scan
_exptl_absorpt_process_details
; 
 Higashi, T. (1995). Program for Absorption Correction. 
    Rigaku Corporation, Tokyo, Japan 
;
_exptl_crystal_colour 'dark brown'
_exptl_crystal_density_diffrn 1.796
_exptl_crystal_density_meas ?
_exptl_crystal_density_method 'not measured'
_exptl_crystal_description plate
_exptl_crystal_F_000 2144
_exptl_crystal_size_max 0.20
_exptl_crystal_size_mid 0.20
_exptl_crystal_size_min 0.08
_refine_diff_density_max 0.954
_refine_diff_density_min -0.471
_refine_diff_density_rms 0.072
_refine_ls_abs_structure_details 'Flack H D (1983), Acta Cryst. A39, 876-881'
_refine_ls_abs_structure_Flack 0.016(12)
_refine_ls_extinction_method none
_refine_ls_goodness_of_fit_ref 0.993
_refine_ls_hydrogen_treatment mixed
_refine_ls_matrix_type full
_refine_ls_number_parameters 644
_refine_ls_number_reflns 8968
_refine_ls_number_restraints 0
_refine_ls_restrained_S_all 0.993
_refine_ls_R_factor_all 0.0345
_refine_ls_R_factor_gt 0.0319
_refine_ls_shift/su_max 0.147
_refine_ls_shift/su_mean 0.006
_refine_ls_structure_factor_coef Fsqd
_refine_ls_weighting_details 'calc w=1/[\s^2^(Fo^2^)+(0.0646P)^2^+1.4752P] where P=(Fo^2^+2Fc^2^)/3'
_refine_ls_weighting_scheme calc
_refine_ls_wR_factor_gt 0.0864
_refine_ls_wR_factor_ref 0.0879
_reflns_number_gt 8500
_reflns_number_total 8968
_reflns_threshold_expression >2sigma(I)
_cod_data_source_file om3002944_si_002.cif
_cod_data_source_block cluster_2
_cod_depositor_comments
;
The following automatic conversions were performed:

'_exptl_crystal_density_meas' value 'not measured' was changed to '?'
- the value is perceived as not measured.

Automatic conversion script
Id: cif_fix_values 3008 2015-01-20 13:52:24Z robertas 
;
_cod_database_code 4078523

loop_
_symmetry_equiv_pos_as_xyz
'x, y, z'
'-x+1/2, -y, z+1/2'
'x+1/2, -y+1/2, -z'
'-x, y+1/2, -z+1/2'

loop_
_atom_site_label
_atom_site_type_symbol
_atom_site_fract_x
_atom_site_fract_y
_atom_site_fract_z
_atom_site_U_iso_or_equiv
_atom_site_adp_type
_atom_site_occupancy
_atom_site_symmetry_multiplicity
_atom_site_calc_flag
_atom_site_refinement_flags
_atom_site_disorder_assembly
_atom_site_disorder_group
Fe1 Fe 0.96635(3) 0.07026(2) 0.912259(14) 0.01922(8) Uani 1 1 d . . .
Fe2 Fe 0.83565(3) 0.11447(3) 0.828825(16) 0.02641(9) Uani 1 1 d . . .
Fe3 Fe 0.75156(3) 0.06093(3) 0.919930(15) 0.02267(9) Uani 1 1 d . . .
Fe4 Fe 0.85284(3) -0.05792(3) 0.862237(15) 0.02379(9) Uani 1 1 d . . .
C1 C 0.8682(2) -0.02618(18) 0.93768(11) 0.0229(5) Uani 1 1 d . A .
H1 H 0.871(3) -0.074(2) 0.9721(13) 0.025(8) Uiso 1 1 d . . .
C2 C 0.7268(2) 0.0214(2) 0.84676(12) 0.0269(6) Uani 1 1 d . A .
H2 H 0.665(4) 0.000(3) 0.8280(16) 0.045(11) Uiso 1 1 d . . .
C3 C 0.8539(2) 0.18012(19) 0.90241(11) 0.0261(5) Uani 1 1 d . . .
C4 C 0.9831(2) 0.0339(2) 0.83156(12) 0.0284(6) Uani 1 1 d . A .
C5 C 0.8879(2) 0.3539(2) 0.92147(14) 0.0325(6) Uani 1 1 d . . .
C6 C 0.9830(3) 0.3838(3) 0.89000(14) 0.0379(7) Uani 1 1 d . . .
H3 H 1.0225 0.3400 0.8667 0.046 Uiso 1 1 calc R . .
C7 C 1.0184(3) 0.4780(3) 0.89351(17) 0.0471(9) Uani 1 1 d . . .
H4 H 1.0833 0.4983 0.8727 0.056 Uiso 1 1 calc R . .
C8 C 0.9617(4) 0.5424(2) 0.92639(18) 0.0517(10) Uani 1 1 d . . .
H5 H 0.9863 0.6070 0.9277 0.062 Uiso 1 1 calc R . .
C9 C 0.8687(4) 0.5131(2) 0.95746(18) 0.0522(10) Uani 1 1 d . . .
H6 H 0.8295 0.5577 0.9803 0.063 Uiso 1 1 calc R . .
C10 C 0.8323(3) 0.4195(2) 0.95565(16) 0.0412(7) Uani 1 1 d . . .
H7 H 0.7690 0.3998 0.9778 0.049 Uiso 1 1 calc R . .
C11 C 1.1579(3) 0.0090(2) 0.76846(12) 0.0338(6) Uani 1 1 d . A .
C12 C 1.2461(3) -0.0469(3) 0.78836(15) 0.0422(7) Uani 1 1 d . . .
H8 H 1.2403 -0.0767 0.8237 0.051 Uiso 1 1 calc R . .
C13 C 1.3445(3) -0.0592(3) 0.75572(19) 0.0536(10) Uani 1 1 d . . .
H9 H 1.4064 -0.0966 0.7694 0.064 Uiso 1 1 calc R . .
C14 C 1.3527(3) -0.0185(3) 0.70473(18) 0.0581(11) Uani 1 1 d . . .
H10 H 1.4207 -0.0266 0.6834 0.070 Uiso 1 1 calc R . .
C15 C 1.2627(4) 0.0349(4) 0.68348(18) 0.0654(12) Uani 1 1 d . . .
H11 H 1.2676 0.0610 0.6471 0.078 Uiso 1 1 calc R . .
C16 C 1.1657(3) 0.0499(3) 0.71544(14) 0.0518(9) Uani 1 1 d . . .
H12 H 1.1045 0.0879 0.7015 0.062 Uiso 1 1 calc R . .
C17 C 1.0634(3) 0.0303(2) 0.98482(12) 0.0306(6) Uani 1 1 d . . .
C18 C 1.1288(2) 0.0156(2) 0.93532(12) 0.0292(6) Uani 1 1 d . . .
H13 H 1.1626 -0.0463 0.9227 0.035 Uiso 1 1 calc R . .
C19 C 1.1436(3) 0.1052(2) 0.90913(13) 0.0334(6) Uani 1 1 d . . .
H14 H 1.1893 0.1173 0.8747 0.040 Uiso 1 1 calc R . .
C20 C 1.0857(3) 0.1738(2) 0.94032(14) 0.0359(7) Uani 1 1 d . . .
H15 H 1.0828 0.2436 0.9319 0.043 Uiso 1 1 calc R . .
C21 C 1.0339(3) 0.1286(2) 0.98626(12) 0.0329(6) Uani 1 1 d . . .
H16 H 0.9886 0.1610 1.0161 0.040 Uiso 1 1 calc R . .
C22 C 1.0418(3) -0.0407(3) 1.02986(15) 0.0473(9) Uani 1 1 d . . .
H17 H 1.1045 -0.0381 1.0570 0.071 Uiso 1 1 calc R . .
H18 H 1.0377 -0.1048 1.0138 0.071 Uiso 1 1 calc R . .
H19 H 0.9690 -0.0257 1.0484 0.071 Uiso 1 1 calc R . .
C23 C 0.7285(3) 0.1411(3) 0.75719(14) 0.0456(8) Uani 1 1 d . . .
C24 C 0.8440(5) 0.1204(3) 0.74221(14) 0.0604(11) Uani 1 1 d . . .
H20 H 0.8710 0.0689 0.7166 0.072 Uiso 1 1 calc R . .
C25 C 0.9132(3) 0.1964(3) 0.76657(16) 0.0512(10) Uani 1 1 d . . .
H21 H 0.9974 0.2069 0.7612 0.061 Uiso 1 1 calc R . .
C26 C 0.8384(4) 0.2550(3) 0.79478(16) 0.0510(9) Uani 1 1 d . . .
H22 H 0.8614 0.3136 0.8157 0.061 Uiso 1 1 calc R . .
C27 C 0.7266(3) 0.2196(3) 0.79177(15) 0.0432(8) Uani 1 1 d . . .
H23 H 0.6569 0.2487 0.8091 0.052 Uiso 1 1 calc R . .
C28 C 0.6254(5) 0.0892(4) 0.7357(2) 0.089(2) Uani 1 1 d . . .
H24 H 0.5632 0.0931 0.7631 0.133 Uiso 1 1 calc R . .
H25 H 0.6452 0.0221 0.7293 0.133 Uiso 1 1 calc R . .
H26 H 0.6003 0.1183 0.7007 0.133 Uiso 1 1 calc R . .
C29 C 0.5687(2) 0.0558(3) 0.93180(15) 0.0397(7) Uani 1 1 d . . .
C30 C 0.6121(3) 0.1492(2) 0.94338(16) 0.0406(8) Uani 1 1 d . . .
H27 H 0.5882 0.2094 0.9244 0.049 Uiso 1 1 calc R . .
C31 C 0.6913(3) 0.1421(3) 0.98803(15) 0.0408(8) Uani 1 1 d . . .
H28 H 0.7325 0.1964 1.0061 0.049 Uiso 1 1 calc R . .
C32 C 0.6986(3) 0.0457(3) 1.00352(13) 0.0389(7) Uani 1 1 d . . .
H29 H 0.7460 0.0193 1.0346 0.047 Uiso 1 1 calc R . .
C33 C 0.6246(3) -0.0076(2) 0.96808(14) 0.0370(7) Uani 1 1 d . . .
H30 H 0.6114 -0.0780 0.9700 0.044 Uiso 1 1 calc R . .
C34 C 0.4734(3) 0.0317(3) 0.89232(19) 0.0564(10) Uani 1 1 d . . .
H31 H 0.4798 -0.0353 0.8812 0.085 Uiso 1 1 calc R . .
H32 H 0.4789 0.0725 0.8594 0.085 Uiso 1 1 calc R . .
H33 H 0.3993 0.0422 0.9106 0.085 Uiso 1 1 calc R . .
C35 C 0.7735(9) -0.1933(6) 0.8647(6) 0.033(2) Uani 0.50 1 d P A 1
C36 C 0.8877(12) -0.1990(14) 0.8852(8) 0.033(4) Uani 0.50 1 d P A 1
H34 H 0.9143 -0.2235 0.9220 0.039 Uiso 0.50 1 calc PR A 1
C37 C 0.956(2) -0.1709(10) 0.8388(10) 0.037(4) Uani 0.50 1 d P A 1
H35 H 1.0414 -0.1684 0.8398 0.044 Uiso 0.50 1 calc PR A 1
C38 C 0.8914(11) -0.1470(6) 0.7921(4) 0.0370(18) Uani 0.50 1 d P A 1
H36 H 0.9207 -0.1266 0.7549 0.044 Uiso 0.50 1 calc PR A 1
C39 C 0.7768(11) -0.1599(5) 0.8083(4) 0.0317(18) Uani 0.50 1 d P A 1
H37 H 0.7082 -0.1485 0.7842 0.038 Uiso 0.50 1 calc PR A 1
C40 C 0.6717(8) -0.2254(5) 0.8980(4) 0.056(2) Uani 0.50 1 d P A 1
H38 H 0.6550 -0.2924 0.8896 0.084 Uiso 0.50 1 calc PR A 1
H39 H 0.6049 -0.1861 0.8885 0.084 Uiso 0.50 1 calc PR A 1
H40 H 0.6887 -0.2186 0.9377 0.084 Uiso 0.50 1 calc PR A 1
C41 C 0.7527(9) -0.1835(8) 0.8407(7) 0.041(3) Uani 0.50 1 d P A 2
C42 C 0.8070(17) -0.2002(6) 0.8917(6) 0.057(3) Uani 0.50 1 d P A 2
H41 H 0.7714 -0.2187 0.9280 0.068 Uiso 0.50 1 calc PR A 2
C43 C 0.9265(19) -0.1948(16) 0.8777(10) 0.050(5) Uani 0.50 1 d P A 2
H42 H 0.9875 -0.2038 0.9065 0.060 Uiso 0.50 1 calc PR A 2
C44 C 0.952(2) -0.1735(16) 0.8285(14) 0.070(10) Uani 0.50 1 d P A 2
H43 H 1.0298 -0.1703 0.8114 0.084 Uiso 0.50 1 calc PR A 2
C45 C 0.8369(14) -0.1618(8) 0.7996(5) 0.047(3) Uani 0.50 1 d P A 2
H44 H 0.8235 -0.1506 0.7591 0.057 Uiso 0.50 1 calc PR A 2
C46 C 0.6260(7) -0.1934(7) 0.8327(5) 0.065(2) Uani 0.50 1 d P A 2
H45 H 0.6085 -0.2579 0.8195 0.098 Uiso 0.50 1 calc PR A 2
H46 H 0.5997 -0.1466 0.8053 0.098 Uiso 0.50 1 calc PR A 2
H47 H 0.5868 -0.1822 0.8682 0.098 Uiso 0.50 1 calc PR A 2
N1 N 0.8474(2) 0.26125(17) 0.92033(12) 0.0355(5) Uani 1 1 d . . .
N2 N 1.0588(3) 0.0210(2) 0.79941(12) 0.0438(7) Uani 1 1 d . . .
P1 P 0.85967(8) 0.18601(7) 1.14792(4) 0.04059(19) Uani 1 1 d . . .
P2 P 1.28575(8) -0.26257(6) 0.92221(4) 0.03859(19) Uani 1 1 d . . .
F1 F 0.7333(8) 0.2051(8) 1.1655(3) 0.078(3) Uani 0.50 1 d P B 1
F2 F 0.8924(12) 0.2817(7) 1.1707(5) 0.116(4) Uani 0.50 1 d P B 1
F3 F 0.8402(3) 0.2390(3) 1.09051(11) 0.0849(10) Uani 1 1 d . B .
F4 F 0.9890(9) 0.1666(8) 1.1276(4) 0.086(4) Uani 0.50 1 d P B 1
F5 F 0.8276(12) 0.0900(11) 1.1217(7) 0.141(6) Uani 0.50 1 d P B 1
F6 F 0.8879(3) 0.1375(3) 1.20572(11) 0.0844(10) Uani 1 1 d . B .
F7 F 1.1731(4) -0.2304(4) 0.9541(2) 0.156(2) Uani 1 1 d . . .
F8 F 1.3167(5) -0.1535(2) 0.9198(2) 0.1390(19) Uani 1 1 d . . .
F9 F 1.2137(4) -0.2564(4) 0.86921(18) 0.1409(19) Uani 1 1 d . . .
F10 F 1.3956(3) -0.2911(4) 0.89061(17) 0.1115(14) Uani 1 1 d . . .
F11 F 1.2557(4) -0.3667(3) 0.9287(4) 0.203(4) Uani 1 1 d . . .
F12 F 1.3599(5) -0.2666(4) 0.97730(15) 0.146(2) Uani 1 1 d . . .
F13 F 0.8312(12) 0.2835(8) 1.1808(4) 0.108(5) Uani 0.50 1 d P B 2
F14 F 0.7284(9) 0.1610(10) 1.1547(7) 0.154(7) Uani 0.50 1 d P B 2
F15 F 0.8845(11) 0.0881(6) 1.1186(4) 0.092(4) Uani 0.50 1 d P B 2
F16 F 0.9896(8) 0.2116(9) 1.1450(5) 0.103(4) Uani 0.50 1 d P B 2

loop_
_atom_site_aniso_label
_atom_site_aniso_U_11
_atom_site_aniso_U_22
_atom_site_aniso_U_33
_atom_site_aniso_U_23
_atom_site_aniso_U_13
_atom_site_aniso_U_12
Fe1 0.01997(16) 0.01745(16) 0.02024(16) 0.00095(13) -0.00014(13) -0.00038(13)
Fe2 0.02450(18) 0.0310(2) 0.02375(18) 0.00804(15) -0.00229(15) -0.00013(16)
Fe3 0.02022(16) 0.02164(18) 0.02614(18) 0.00144(14) 0.00367(14) 0.00107(14)
Fe4 0.02268(17) 0.02305(18) 0.02564(17) -0.00511(14) -0.00273(15) 0.00094(15)
C1 0.0234(12) 0.0192(11) 0.0261(12) 0.0014(9) -0.0018(10) -0.0003(9)
C2 0.0242(13) 0.0296(14) 0.0268(13) 0.0034(11) -0.0020(11) 0.0008(10)
C3 0.0225(12) 0.0248(12) 0.0309(13) 0.0041(10) 0.0034(11) 0.0021(10)
C4 0.0274(13) 0.0368(15) 0.0210(12) -0.0029(10) 0.0014(11) 0.0019(11)
C5 0.0286(13) 0.0233(13) 0.0456(17) 0.0041(12) -0.0004(13) 0.0022(10)
C6 0.0346(15) 0.0350(16) 0.0442(17) 0.0103(14) 0.0003(14) 0.0015(13)
C7 0.0395(18) 0.0445(19) 0.057(2) 0.0236(16) -0.0119(16) -0.0113(15)
C8 0.058(2) 0.0231(15) 0.074(2) 0.0109(15) -0.029(2) -0.0057(14)
C9 0.057(2) 0.0274(16) 0.072(3) -0.0099(16) -0.019(2) 0.0095(16)
C10 0.0382(16) 0.0267(15) 0.059(2) -0.0075(13) 0.0037(15) 0.0029(12)
C11 0.0304(14) 0.0411(16) 0.0299(13) -0.0071(12) 0.0085(12) 0.0022(13)
C12 0.0382(16) 0.050(2) 0.0384(16) -0.0041(14) -0.0063(14) 0.0047(15)
C13 0.0304(15) 0.053(2) 0.078(3) -0.020(2) -0.0080(18) 0.0086(17)
C14 0.0350(17) 0.079(3) 0.060(2) -0.028(2) 0.0176(18) -0.0048(19)
C15 0.061(3) 0.094(4) 0.042(2) -0.003(2) 0.0223(19) -0.006(2)
C16 0.0422(18) 0.077(3) 0.0363(16) 0.0047(17) 0.0083(15) 0.0141(19)
C17 0.0289(13) 0.0362(15) 0.0268(13) 0.0035(11) -0.0089(11) -0.0057(11)
C18 0.0193(12) 0.0355(15) 0.0329(14) 0.0011(11) -0.0071(11) 0.0021(11)
C19 0.0244(13) 0.0424(16) 0.0335(14) 0.0040(12) -0.0053(12) -0.0079(12)
C20 0.0316(15) 0.0277(15) 0.0486(18) -0.0001(13) -0.0155(14) -0.0074(12)
C21 0.0321(14) 0.0364(16) 0.0303(14) -0.0095(12) -0.0076(12) -0.0004(12)
C22 0.0431(18) 0.057(2) 0.0416(17) 0.0211(16) -0.0136(16) -0.0126(16)
C23 0.052(2) 0.052(2) 0.0328(16) 0.0152(14) -0.0174(15) -0.0009(16)
C24 0.097(3) 0.063(2) 0.0211(14) 0.0129(15) 0.0026(19) 0.020(3)
C25 0.0386(17) 0.075(3) 0.0396(18) 0.0358(19) 0.0036(15) 0.0003(18)
C26 0.064(2) 0.0418(18) 0.0469(18) 0.0236(15) -0.0101(19) -0.0107(18)
C27 0.050(2) 0.0407(18) 0.0392(16) 0.0126(14) -0.0054(16) 0.0070(15)
C28 0.117(5) 0.071(3) 0.079(3) 0.032(3) -0.067(3) -0.037(3)
C29 0.0211(12) 0.0479(19) 0.0501(18) -0.0017(16) 0.0110(13) 0.0030(13)
C30 0.0309(15) 0.0357(16) 0.055(2) -0.0008(15) 0.0154(15) 0.0077(12)
C31 0.0375(17) 0.0420(18) 0.0430(17) -0.0128(14) 0.0181(14) 0.0011(14)
C32 0.0341(15) 0.049(2) 0.0332(15) 0.0031(13) 0.0150(13) 0.0004(14)
C33 0.0326(15) 0.0390(16) 0.0394(16) 0.0043(13) 0.0169(13) -0.0022(13)
C34 0.0259(16) 0.070(3) 0.074(3) -0.001(2) -0.0030(17) -0.0004(17)
C35 0.043(6) 0.027(4) 0.029(6) -0.007(4) -0.015(4) -0.010(3)
C36 0.049(11) 0.020(3) 0.029(4) -0.002(3) 0.019(7) 0.008(7)
C37 0.048(8) 0.015(4) 0.048(7) -0.007(4) 0.004(5) 0.005(4)
C38 0.051(6) 0.032(4) 0.027(4) -0.010(3) 0.011(5) 0.002(4)
C39 0.051(6) 0.028(3) 0.016(4) -0.009(3) -0.001(4) 0.001(4)
C40 0.068(5) 0.028(3) 0.072(5) -0.008(3) 0.012(4) -0.021(3)
C41 0.031(4) 0.035(5) 0.057(9) -0.033(6) -0.009(6) 0.003(4)
C42 0.089(10) 0.016(3) 0.065(8) -0.012(4) 0.005(8) -0.012(4)
C43 0.050(11) 0.031(6) 0.067(15) -0.012(8) -0.001(8) 0.015(8)
C44 0.034(8) 0.069(11) 0.11(2) -0.056(10) 0.025(10) 0.011(6)
C45 0.051(7) 0.056(6) 0.035(6) -0.022(4) 0.015(6) -0.001(6)
C46 0.045(4) 0.059(5) 0.092(7) -0.024(5) 0.007(4) -0.017(4)
N1 0.0332(12) 0.0228(11) 0.0506(15) -0.0004(10) 0.0074(13) 0.0034(10)
N2 0.0357(14) 0.0597(19) 0.0360(14) -0.0068(13) 0.0123(12) 0.0001(13)
P1 0.0388(4) 0.0502(5) 0.0327(4) -0.0013(3) -0.0024(4) 0.0092(4)
P2 0.0451(4) 0.0297(4) 0.0409(4) 0.0091(3) 0.0012(4) 0.0072(3)
F1 0.048(4) 0.128(8) 0.060(3) 0.023(4) 0.016(3) 0.019(5)
F2 0.179(13) 0.050(5) 0.119(8) -0.024(4) 0.023(8) -0.032(7)
F3 0.093(2) 0.111(2) 0.0508(13) 0.0162(15) -0.0042(15) 0.050(2)
F4 0.063(5) 0.136(10) 0.058(4) 0.037(5) 0.024(4) 0.048(7)
F5 0.134(11) 0.134(10) 0.154(10) -0.086(8) 0.009(8) -0.050(9)
F6 0.102(2) 0.106(2) 0.0458(13) 0.0264(15) 0.0153(14) 0.0392(19)
F7 0.113(3) 0.192(5) 0.162(4) 0.003(4) 0.073(3) 0.060(4)
F8 0.160(4) 0.0427(17) 0.215(5) -0.003(2) -0.066(4) 0.007(2)
F9 0.121(3) 0.192(5) 0.110(3) -0.014(3) -0.076(3) 0.036(3)
F10 0.0610(19) 0.164(4) 0.110(3) -0.050(3) 0.0250(19) -0.003(2)
F11 0.122(4) 0.059(2) 0.430(11) 0.093(4) 0.013(5) -0.015(2)
F12 0.189(5) 0.180(5) 0.068(2) 0.007(2) -0.047(3) 0.080(4)
F13 0.187(13) 0.084(6) 0.054(4) -0.022(4) -0.008(6) 0.077(8)
F14 0.031(4) 0.147(11) 0.283(17) -0.033(10) 0.000(6) -0.028(6)
F15 0.162(12) 0.047(4) 0.065(4) -0.018(3) 0.014(6) 0.026(6)
F16 0.037(4) 0.135(10) 0.138(10) 0.036(7) -0.011(5) -0.018(5)

loop_
_atom_type_symbol
_atom_type_description
_atom_type_scat_dispersion_real
_atom_type_scat_dispersion_imag
_atom_type_scat_source
C C 0.0033 0.0016 'International Tables Vol C Tables 4.2.6.8 and 6.1.1.4'
H H 0.0000 0.0000 'International Tables Vol C Tables 4.2.6.8 and 6.1.1.4'
N N 0.0061 0.0033 'International Tables Vol C Tables 4.2.6.8 and 6.1.1.4'
F F 0.0171 0.0103 'International Tables Vol C Tables 4.2.6.8 and 6.1.1.4'
P P 0.1023 0.0942 'International Tables Vol C Tables 4.2.6.8 and 6.1.1.4'
Fe Fe 0.3463 0.8444 'International Tables Vol C Tables 4.2.6.8 and 6.1.1.4'

loop_
_geom_angle_atom_site_label_1
_geom_angle_atom_site_label_2
_geom_angle_atom_site_label_3
_geom_angle
C1 Fe1 C4 101.02(12)
C1 Fe1 C3 101.07(11)
C4 Fe1 C3 98.10(12)
C1 Fe1 C21 103.38(12)
C4 Fe1 C21 150.91(12)
C3 Fe1 C21 92.56(12)
C1 Fe1 C18 101.44(11)
C4 Fe1 C18 94.30(12)
C3 Fe1 C18 151.63(12)
C21 Fe1 C18 65.53(12)
C1 Fe1 C19 140.47(12)
C4 Fe1 C19 86.00(12)
C3 Fe1 C19 116.54(12)
C21 Fe1 C19 65.07(12)
C18 Fe1 C19 39.02(12)
C1 Fe1 C20 142.20(13)
C4 Fe1 C20 114.60(13)
C3 Fe1 C20 86.59(12)
C21 Fe1 C20 38.93(13)
C18 Fe1 C20 65.05(12)
C19 Fe1 C20 38.37(13)
C1 Fe1 C17 82.38(12)
C4 Fe1 C17 131.63(12)
C3 Fe1 C17 128.95(12)
C21 Fe1 C17 38.89(12)
C18 Fe1 C17 39.09(12)
C19 Fe1 C17 65.08(11)
C20 Fe1 C17 64.92(12)
C1 Fe1 Fe3 48.00(8)
C4 Fe1 Fe3 98.84(8)
C3 Fe1 Fe3 53.66(8)
C21 Fe1 Fe3 109.21(9)
C18 Fe1 Fe3 148.50(8)
C19 Fe1 Fe3 169.44(9)
C20 Fe1 Fe3 131.69(10)
C17 Fe1 Fe3 116.70(8)
C1 Fe1 Fe4 47.57(8)
C4 Fe1 Fe4 54.13(9)
C3 Fe1 Fe4 98.39(8)
C21 Fe1 Fe4 150.38(9)
C18 Fe1 Fe4 109.52(8)
C19 Fe1 Fe4 130.81(9)
C20 Fe1 Fe4 168.09(10)
C17 Fe1 Fe4 118.30(8)
Fe3 Fe1 Fe4 58.589(15)
C1 Fe1 Fe2 93.87(8)
C4 Fe1 Fe2 51.07(8)
C3 Fe1 Fe2 49.60(8)
C21 Fe1 Fe2 141.13(9)
C18 Fe1 Fe2 144.50(8)
C19 Fe1 Fe2 119.19(8)
C20 Fe1 Fe2 117.86(9)
C17 Fe1 Fe2 175.70(8)
Fe3 Fe1 Fe2 59.024(15)
Fe4 Fe1 Fe2 59.738(15)
C2 Fe2 C3 100.84(12)
C2 Fe2 C4 100.08(12)
C3 Fe2 C4 97.78(11)
C2 Fe2 C24 106.85(18)
C3 Fe2 C24 149.03(16)
C4 Fe2 C24 90.85(15)
C2 Fe2 C25 147.24(15)
C3 Fe2 C25 109.53(16)
C4 Fe2 C25 87.95(14)
C24 Fe2 C25 40.84(18)
C2 Fe2 C26 138.00(15)
C3 Fe2 C26 85.05(14)
C4 Fe2 C26 120.48(15)
C24 Fe2 C26 65.13(17)
C25 Fe2 C26 38.00(17)
C2 Fe2 C27 100.08(14)
C3 Fe2 C27 96.59(13)
C4 Fe2 C27 152.50(13)
C24 Fe2 C27 65.42(16)
C25 Fe2 C27 65.13(15)
C26 Fe2 C27 38.08(15)
C2 Fe2 C23 85.05(14)
C3 Fe2 C23 133.30(14)
C4 Fe2 C23 127.06(14)
C24 Fe2 C23 39.06(17)
C25 Fe2 C23 65.35(15)
C26 Fe2 C23 62.77(15)
C27 Fe2 C23 37.41(15)
C2 Fe2 Fe3 47.69(9)
C3 Fe2 Fe3 53.77(8)
C4 Fe2 Fe3 97.65(8)
C24 Fe2 Fe3 154.15(15)
C25 Fe2 Fe3 162.86(14)
C26 Fe2 Fe3 128.01(12)
C27 Fe2 Fe3 109.75(10)
C23 Fe2 Fe3 121.50(11)
C2 Fe2 Fe4 47.16(8)
C3 Fe2 Fe4 98.50(8)
C4 Fe2 Fe4 53.48(9)
C24 Fe2 Fe4 110.38(12)
C25 Fe2 Fe4 135.30(13)
C26 Fe2 Fe4 173.23(13)
C27 Fe2 Fe4 146.01(11)
C23 Fe2 Fe4 117.39(11)
Fe3 Fe2 Fe4 58.261(14)
C2 Fe2 Fe1 92.98(9)
C3 Fe2 Fe1 50.55(8)
C4 Fe2 Fe1 49.79(8)
C24 Fe2 Fe1 139.00(14)
C25 Fe2 Fe1 115.61(11)
C26 Fe2 Fe1 120.60(11)
C27 Fe2 Fe1 146.63(11)
C23 Fe2 Fe1 175.95(11)
Fe3 Fe2 Fe1 58.825(14)
Fe4 Fe2 Fe1 58.968(14)
C2 Fe3 C1 97.65(12)
C2 Fe3 C3 97.73(12)
C1 Fe3 C3 98.83(11)
C2 Fe3 C33 105.95(13)
C1 Fe3 C33 94.91(12)
C3 Fe3 C33 150.70(12)
C2 Fe3 C31 147.01(14)
C1 Fe3 C31 114.46(13)
C3 Fe3 C31 85.15(13)
C33 Fe3 C31 65.59(13)
C2 Fe3 C32 145.24(13)
C1 Fe3 C32 85.91(13)
C3 Fe3 C32 115.96(13)
C33 Fe3 C32 39.39(13)
C31 Fe3 C32 38.79(14)
C2 Fe3 C30 107.84(14)
C1 Fe3 C30 151.01(14)
C3 Fe3 C30 91.35(12)
C33 Fe3 C30 65.32(13)
C31 Fe3 C30 39.17(15)
C32 Fe3 C30 65.29(14)
C2 Fe3 C29 87.87(13)
C1 Fe3 C29 131.70(13)
C3 Fe3 C29 128.06(13)
C33 Fe3 C29 38.54(14)
C31 Fe3 C29 65.55(14)
C32 Fe3 C29 65.25(14)
C30 Fe3 C29 39.16(14)
C2 Fe3 Fe4 48.95(9)
C1 Fe3 Fe4 48.92(8)
C3 Fe3 Fe4 98.84(8)
C33 Fe3 Fe4 109.65(9)
C31 Fe3 Fe4 163.22(11)
C32 Fe3 Fe4 127.31(10)
C30 Fe3 Fe4 155.55(11)
C29 Fe3 Fe4 121.70(10)
C2 Fe3 Fe1 95.72(9)
C1 Fe3 Fe1 47.90(8)
C3 Fe3 Fe1 51.49(8)
C33 Fe3 Fe1 139.63(10)
C31 Fe3 Fe1 111.07(10)
C32 Fe3 Fe1 111.45(10)
C30 Fe3 Fe1 138.82(10)
C29 Fe3 Fe1 176.41(10)
Fe4 Fe3 Fe1 61.193(14)
C2 Fe3 Fe2 47.71(9)
C1 Fe3 Fe2 96.38(8)
C3 Fe3 Fe2 50.61(8)
C33 Fe3 Fe2 152.53(10)
C31 Fe3 Fe2 130.09(10)
C32 Fe3 Fe2 166.56(10)
C30 Fe3 Fe2 110.87(10)
C29 Fe3 Fe2 120.75(10)
Fe4 Fe3 Fe2 61.662(15)
Fe1 Fe3 Fe2 62.151(15)
C2 Fe4 C1 97.23(12)
C2 Fe4 C37 148.5(7)
C1 Fe4 C37 113.0(7)
C2 Fe4 C36 139.7(4)
C1 Fe4 C36 87.2(5)
C37 Fe4 C36 40.0(7)
C2 Fe4 C45 101.5(4)
C1 Fe4 C45 149.9(3)
C37 Fe4 C45 47.5(8)
C36 Fe4 C45 63.4(6)
C2 Fe4 C35 101.3(3)
C1 Fe4 C35 103.2(4)
C37 Fe4 C35 64.6(6)
C36 Fe4 C35 39.5(5)
C45 Fe4 C35 50.1(4)
C2 Fe4 C4 97.45(12)
C1 Fe4 C4 97.16(11)
C37 Fe4 C4 87.5(5)
C36 Fe4 C4 121.8(4)
C45 Fe4 C4 103.5(4)
C35 Fe4 C4 150.2(3)
C2 Fe4 C39 87.2(3)
C1 Fe4 C39 142.2(4)
C37 Fe4 C39 63.7(8)
C36 Fe4 C39 66.8(6)
C45 Fe4 C39 19.9(3)
C35 Fe4 C39 39.6(3)
C4 Fe4 C39 119.6(4)
C2 Fe4 C43 151.7(7)
C1 Fe4 C43 90.4(6)
C37 Fe4 C43 28.9(8)
C36 Fe4 C43 13.3(5)
C45 Fe4 C43 62.5(8)
C35 Fe4 C43 50.4(7)
C4 Fe4 C43 108.6(6)
C39 Fe4 C43 70.6(7)
C2 Fe4 C44 142.2(9)
C1 Fe4 C44 119.6(9)
C37 Fe4 C44 6.6(14)
C36 Fe4 C44 44.2(7)
C45 Fe4 C44 41.7(9)
C35 Fe4 C44 64.3(7)
C4 Fe4 C44 86.8(7)
C39 Fe4 C44 58.9(8)
C43 Fe4 C44 34.1(9)
C2 Fe4 C38 110.6(3)
C1 Fe4 C38 151.4(3)
C37 Fe4 C38 38.5(8)
C36 Fe4 C38 67.5(6)
C45 Fe4 C38 18.7(3)
C35 Fe4 C38 65.8(4)
C4 Fe4 C38 86.0(3)
C39 Fe4 C38 38.3(4)
C43 Fe4 C38 62.0(7)
C44 Fe4 C38 31.9(9)
C2 Fe4 C41 90.8(3)
C1 Fe4 C41 118.2(5)
C37 Fe4 C41 67.9(7)
C36 Fe4 C41 53.2(6)
C45 Fe4 C41 38.9(5)
C35 Fe4 C41 17.1(3)
C4 Fe4 C41 142.3(4)
C39 Fe4 C41 24.0(4)
C43 Fe4 C41 61.9(7)
C44 Fe4 C41 65.5(7)
C38 Fe4 C41 56.9(4)
Fe1 C1 Fe3 84.10(10)
Fe1 C1 Fe4 85.03(11)
Fe3 C1 Fe4 82.25(11)
Fe2 C2 Fe3 84.61(12)
Fe2 C2 Fe4 85.97(12)
Fe3 C2 Fe4 82.43(11)
N1 C3 Fe2 137.2(2)
N1 C3 Fe1 134.8(2)
Fe2 C3 Fe1 79.85(10)
N1 C3 Fe3 129.6(2)
Fe2 C3 Fe3 75.62(10)
Fe1 C3 Fe3 74.85(9)
N2 C4 Fe1 137.6(3)
N2 C4 Fe2 133.1(3)
Fe1 C4 Fe2 79.14(10)
N2 C4 Fe4 131.6(3)
Fe1 C4 Fe4 75.48(10)
Fe2 C4 Fe4 75.41(10)
N1 C5 C10 118.3(3)
N1 C5 C6 122.5(3)
C10 C5 C6 119.2(3)
C7 C6 C5 119.0(3)
C6 C7 C8 121.3(4)
C9 C8 C7 119.7(3)
C8 C9 C10 120.5(4)
C9 C10 C5 120.2(3)
N2 C11 C12 120.2(3)
N2 C11 C16 119.6(3)
C12 C11 C16 120.1(3)
C11 C12 C13 119.0(3)
C14 C13 C12 120.9(4)
C13 C14 C15 120.5(3)
C16 C15 C14 119.7(4)
C15 C16 C11 119.8(4)
C21 C17 C18 106.8(3)
C21 C17 C22 126.0(3)
C18 C17 C22 126.8(3)
C21 C17 Fe1 68.94(16)
C18 C17 Fe1 68.96(15)
C22 C17 Fe1 132.3(2)
C19 C18 C17 108.0(3)
C19 C18 Fe1 70.78(17)
C17 C18 Fe1 71.95(16)
C20 C19 C18 108.3(3)
C20 C19 Fe1 70.74(17)
C18 C19 Fe1 70.19(16)
C19 C20 C21 108.6(3)
C19 C20 Fe1 70.88(17)
C21 C20 Fe1 70.21(17)
C17 C21 C20 108.3(3)
C17 C21 Fe1 72.17(16)
C20 C21 Fe1 70.87(17)
C27 C23 C24 109.3(4)
C27 C23 C28 125.7(4)
C24 C23 C28 124.9(4)
C27 C23 Fe2 70.46(19)
C24 C23 Fe2 67.72(19)
C28 C23 Fe2 130.9(3)
C23 C24 C25 105.7(4)
C23 C24 Fe2 73.2(2)
C25 C24 Fe2 69.7(2)
C26 C25 C24 106.5(4)
C26 C25 Fe2 72.7(2)
C24 C25 Fe2 69.42(19)
C25 C26 C27 110.6(4)
C25 C26 Fe2 69.3(2)
C27 C26 Fe2 71.1(2)
C23 C27 C26 107.5(4)
C23 C27 Fe2 72.1(2)
C26 C27 Fe2 70.8(2)
C33 C29 C30 107.1(3)
C33 C29 C34 126.4(4)
C30 C29 C34 126.2(4)
C33 C29 Fe3 69.23(17)
C30 C29 Fe3 69.24(17)
C34 C29 Fe3 131.0(3)
C31 C30 C29 108.2(3)
C31 C30 Fe3 70.33(18)
C29 C30 Fe3 71.60(17)
C32 C31 C30 107.9(3)
C32 C31 Fe3 70.61(18)
C30 C31 Fe3 70.50(19)
C31 C32 C33 108.0(3)
C31 C32 Fe3 70.61(18)
C33 C32 Fe3 70.09(18)
C29 C33 C32 108.7(3)
C29 C33 Fe3 72.23(17)
C32 C33 Fe3 70.52(17)
C36 C35 C39 108.7(11)
C36 C35 C40 122.4(14)
C39 C35 C40 128.7(11)
C36 C35 Fe4 69.6(8)
C39 C35 Fe4 70.7(5)
C40 C35 Fe4 129.0(7)
C35 C36 C37 103.4(16)
C35 C36 Fe4 71.0(8)
C37 C36 Fe4 68.8(9)
C36 C37 C38 113.7(17)
C36 C37 Fe4 71.2(11)
C38 C37 Fe4 74.0(8)
C39 C38 C37 104.8(12)
C39 C38 Fe4 70.0(5)
C37 C38 Fe4 67.5(9)
C38 C39 C35 109.3(9)
C38 C39 Fe4 71.7(6)
C35 C39 Fe4 69.7(5)
C45 C41 C42 109.5(12)
C45 C41 C46 127.5(15)
C42 C41 C46 122.8(16)
C45 C41 Fe4 67.9(6)
C42 C41 Fe4 71.7(6)
C46 C41 Fe4 129.5(7)
C43 C42 C41 102.8(17)
C43 C42 Fe4 68.8(11)
C41 C42 Fe4 70.9(7)
C44 C43 C42 117(2)
C44 C43 Fe4 73.5(14)
C42 C43 Fe4 72.5(10)
C43 C44 C45 104.7(17)
C43 C44 Fe4 72.4(13)
C45 C44 Fe4 67.7(8)
C41 C45 C44 105.3(13)
C41 C45 Fe4 73.2(5)
C44 C45 Fe4 70.6(10)
C3 N1 C5 149.6(3)
C4 N2 C11 171.4(3)
F5 P1 F2 177.1(8)
F5 P1 F16 114.9(7)
F2 P1 F16 64.1(7)
F5 P1 F1 91.8(7)
F2 P1 F1 89.3(6)
F16 P1 F1 153.2(6)
F5 P1 F15 24.8(7)
F2 P1 F15 154.2(7)
F16 P1 F15 90.1(6)
F1 P1 F15 116.6(6)
F5 P1 F6 92.0(7)
F2 P1 F6 90.6(5)
F16 P1 F6 86.4(5)
F1 P1 F6 91.8(3)
F15 P1 F6 88.9(4)
F5 P1 F14 67.1(7)
F2 P1 F14 114.1(7)
F16 P1 F14 176.6(8)
F1 P1 F14 24.8(6)
F15 P1 F14 91.8(7)
F6 P1 F14 90.8(7)
F5 P1 F3 91.0(7)
F2 P1 F3 86.3(5)
F16 P1 F3 89.5(5)
F1 P1 F3 91.2(3)
F15 P1 F3 92.6(4)
F6 P1 F3 175.7(2)
F14 P1 F3 93.2(7)
F5 P1 F4 87.4(6)
F2 P1 F4 91.4(7)
F16 P1 F4 27.7(5)
F1 P1 F4 178.1(4)
F15 P1 F4 62.7(6)
F6 P1 F4 90.0(3)
F14 P1 F4 154.5(7)
F3 P1 F4 87.0(3)
F5 P1 F13 153.6(8)
F2 P1 F13 27.7(6)
F16 P1 F13 91.5(7)
F1 P1 F13 61.7(6)
F15 P1 F13 176.9(6)
F6 P1 F13 88.6(4)
F14 P1 F13 86.5(7)
F3 P1 F13 90.0(4)
F4 P1 F13 119.1(7)
F11 P2 F9 90.8(4)
F11 P2 F10 89.6(3)
F9 P2 F10 93.3(3)
F11 P2 F12 90.3(3)
F9 P2 F12 178.7(3)
F10 P2 F12 87.3(2)
F11 P2 F8 176.1(4)
F9 P2 F8 92.3(3)
F10 P2 F8 92.5(3)
F12 P2 F8 86.6(3)
F11 P2 F7 91.9(3)
F9 P2 F7 86.2(3)
F10 P2 F7 178.4(3)
F12 P2 F7 93.2(3)
F8 P2 F7 86.0(3)

loop_
_geom_bond_atom_site_label_1
_geom_bond_atom_site_label_2
_geom_bond_distance
Fe1 C1 1.873(3)
Fe1 C4 2.017(3)
Fe1 C3 2.035(3)
Fe1 C21 2.112(3)
Fe1 C18 2.114(3)
Fe1 C19 2.122(3)
Fe1 C20 2.120(3)
Fe1 C17 2.154(3)
Fe1 Fe3 2.5105(5)
Fe1 Fe4 2.5346(5)
Fe1 Fe2 2.5944(5)
Fe2 C2 1.869(3)
Fe2 C3 2.007(3)
Fe2 C4 2.055(3)
Fe2 C24 2.088(3)
Fe2 C25 2.093(3)
Fe2 C26 2.135(3)
Fe2 C27 2.139(3)
Fe2 C23 2.161(3)
Fe2 Fe3 2.5158(5)
Fe2 Fe4 2.5549(6)
Fe3 C2 1.869(3)
Fe3 C1 1.876(3)
Fe3 C3 2.095(3)
Fe3 C33 2.109(3)
Fe3 C31 2.115(3)
Fe3 C32 2.115(3)
Fe3 C30 2.117(3)
Fe3 C29 2.148(3)
Fe3 Fe4 2.4686(5)
Fe4 C2 1.878(3)
Fe4 C1 1.878(3)
Fe4 C37 2.062(18)
Fe4 C36 2.093(19)
Fe4 C45 2.105(9)
Fe4 C35 2.112(9)
Fe4 C4 2.122(3)
Fe4 C39 2.125(7)
Fe4 C43 2.13(2)
Fe4 C44 2.15(2)
Fe4 C38 2.146(9)
Fe4 C41 2.173(10)
C3 N1 1.219(4)
C4 N2 1.187(4)
C5 N1 1.382(4)
C5 C10 1.394(4)
C5 C6 1.406(4)
C6 C7 1.387(5)
C7 C8 1.371(6)
C8 C9 1.377(6)
C9 C10 1.380(5)
C11 N2 1.384(4)
C11 C12 1.378(5)
C11 C16 1.402(5)
C12 C13 1.400(5)
C13 C14 1.357(6)
C14 C15 1.385(7)
C15 C16 1.383(5)
C17 C21 1.421(5)
C17 C18 1.429(4)
C17 C22 1.493(4)
C18 C19 1.415(4)
C19 C20 1.394(5)
C20 C21 1.410(5)
C23 C27 1.379(5)
C23 C24 1.422(6)
C23 C28 1.496(6)
C24 C25 1.459(7)
C25 C26 1.377(6)
C26 C27 1.394(6)
C29 C33 1.406(5)
C29 C30 1.430(5)
C29 C34 1.499(5)
C30 C31 1.419(5)
C31 C32 1.405(5)
C32 C33 1.424(5)
C35 C36 1.420(17)
C35 C39 1.436(12)
C35 C40 1.500(13)
C36 C37 1.42(3)
C37 C38 1.39(3)
C38 C39 1.401(14)
C41 C45 1.426(17)
C41 C42 1.400(17)
C41 C46 1.494(14)
C42 C43 1.434(18)
C43 C44 1.26(3)
C44 C45 1.51(3)
P1 F5 1.533(14)
P1 F2 1.499(9)
P1 F16 1.556(10)
P1 F1 1.554(9)
P1 F15 1.569(9)
P1 F6 1.583(3)
P1 F14 1.576(10)
P1 F3 1.585(3)
P1 F4 1.606(9)
P1 F13 1.614(9)
P2 F11 1.509(4)
P2 F9 1.529(4)
P2 F10 1.541(3)
P2 F12 1.583(4)
P2 F8 1.572(4)
P2 F7 1.585(4)
